data_7229589
loop_
_publ_author_name
'Perrin, Andrea'
'Goodwin, Melissa J.'
'Musa, Osama'
'Yufit, Dimitrii S.'
'Steed, Jonathan W.'

_publ_section_title
;
 Boric Acid Co-crystals in Guar Gelation
;
_journal_name_full CrystEngComm
_journal_paper_doi 10.1039/C7CE01858D
_journal_year 2017
_chemical_formula_moiety 'C6 H7 B O3, 2(C6 H11 N O)'
_chemical_formula_sum 'C18 H29 B N2 O5'
_chemical_formula_weight 364.24
_chemical_name_systematic
;
 ?
;
_space_group_crystal_system monoclinic
_space_group_IT_number 14
_space_group_name_Hall '-P 2yn'
_space_group_name_H-M_alt 'P 1 21/n 1'
_symmetry_space_group_name_Hall '-P 2yn'
_symmetry_space_group_name_H-M 'P 1 21/n 1'
_atom_sites_solution_hydrogens mixed
_atom_sites_solution_primary direct
_audit_creation_date 2014-11-22
_audit_creation_method
;
Olex2 1.2
(compiled 2014.09.19 svn.r3010 for OlexSys, GUI svn.r4874)
;
_audit_update_record
;
2017-08-11 deposited with the CCDC.
2017-11-16 downloaded from the CCDC.
;
_cell_angle_alpha 90
_cell_angle_beta 93.522(4)
_cell_angle_gamma 90
_cell_formula_units_Z 4
_cell_length_a 6.4207(3)
_cell_length_b 26.1612(11)
_cell_length_c 11.4892(4)
_cell_measurement_reflns_used 2327
_cell_measurement_temperature 120
_cell_measurement_theta_max 32.6172
_cell_measurement_theta_min 1.7722
_cell_volume 1926.23(14)
_computing_cell_refinement
;
CrysAlisPro, Agilent Technologies,
Version 1.171.36.20 (release 27-06-2012 CrysAlis171 .NET)
(compiled Jul 11 2012,15:38:31)
;
_computing_data_collection
;
CrysAlisPro, Agilent Technologies,
Version 1.171.36.20 (release 27-06-2012 CrysAlis171 .NET)
(compiled Jul 11 2012,15:38:31)
;
_computing_data_reduction
;
CrysAlisPro, Agilent Technologies,
Version 1.171.36.20 (release 27-06-2012 CrysAlis171 .NET)
(compiled Jul 11 2012,15:38:31)
;
_computing_molecular_graphics 'Olex2 (Dolomanov et al., 2009)'
_computing_publication_material 'Olex2 (Dolomanov et al., 2009)'
_computing_structure_refinement 'ShelXL (Sheldrick, 2008)'
_computing_structure_solution 'ShelXS (Sheldrick, 2008)'
_diffrn_ambient_temperature 120.0
_diffrn_detector_area_resol_mean 16.1511
_diffrn_measured_fraction_theta_full 0.999
_diffrn_measured_fraction_theta_max 0.999
_diffrn_measurement_details
;
#__ type_ start__ end____ width___ exp.time_
  1 omega  -30.00   -3.00   1.0000   20.0000
omega____ theta____ kappa____ phi______ frames
    -      -26.1867  -77.0000   90.0000 27

#__ type_ start__ end____ width___ exp.time_
  2 omega  -84.00   -9.00   1.0000   20.0000
omega____ theta____ kappa____ phi______ frames
    -      -26.1867  126.0000 -150.0000 75

#__ type_ start__ end____ width___ exp.time_
  3 omega  -98.00  -50.00   1.0000   20.0000
omega____ theta____ kappa____ phi______ frames
    -      -26.1867  148.0000   15.0000 48

#__ type_ start__ end____ width___ exp.time_
  4 omega  -94.00  -36.00   1.0000   20.0000
omega____ theta____ kappa____ phi______ frames
    -      -26.1867 -178.0000   90.0000 58

#__ type_ start__ end____ width___ exp.time_
  5 omega    4.00   95.00   1.0000   20.0000
omega____ theta____ kappa____ phi______ frames
    -       26.8117   77.0000    0.0000 91

#__ type_ start__ end____ width___ exp.time_
  6 omega  -40.00   -2.00   1.0000   20.0000
omega____ theta____ kappa____ phi______ frames
    -       26.8117  -57.0000  -30.0000 38

#__ type_ start__ end____ width___ exp.time_
  7 omega  -46.00   71.00   1.0000   20.0000
omega____ theta____ kappa____ phi______ frames
    -       26.8117  -19.0000   30.0000 117

#__ type_ start__ end____ width___ exp.time_
  8 omega  -95.00   -5.00   1.0000   20.0000
omega____ theta____ kappa____ phi______ frames
    -      -26.1867  -57.0000 -180.0000 90

#__ type_ start__ end____ width___ exp.time_
  9 omega  -52.00  -27.00   1.0000   20.0000
omega____ theta____ kappa____ phi______ frames
    -      -26.1867   38.0000 -120.0000 25

#__ type_ start__ end____ width___ exp.time_
 10 omega  -99.00   -1.00   1.0000   20.0000
omega____ theta____ kappa____ phi______ frames
    -      -26.1867  -38.0000   60.0000 98

#__ type_ start__ end____ width___ exp.time_
 11 omega   35.00  103.00   1.0000   20.0000
omega____ theta____ kappa____ phi______ frames
    -       26.8117  178.0000  120.0000 68

#__ type_ start__ end____ width___ exp.time_
 12 omega   -3.00   97.00   1.0000   20.0000
omega____ theta____ kappa____ phi______ frames
    -       26.8117   77.0000  -60.0000 100
;
_diffrn_measurement_device_type 'Xcalibur, Sapphire3'
_diffrn_measurement_method '\w scans'
_diffrn_orient_matrix_UB_11 0.0165159000
_diffrn_orient_matrix_UB_12 -0.0266707000
_diffrn_orient_matrix_UB_13 0.0066437000
_diffrn_orient_matrix_UB_21 0.0553666000
_diffrn_orient_matrix_UB_22 0.0043601000
_diffrn_orient_matrix_UB_23 0.0544278000
_diffrn_orient_matrix_UB_31 -0.0944387000
_diffrn_orient_matrix_UB_32 -0.0021115000
_diffrn_orient_matrix_UB_33 0.0286144000
_diffrn_radiation_monochromator graphite
_diffrn_radiation_type MoK\a
_diffrn_radiation_wavelength 0.71073
_diffrn_reflns_av_R_equivalents 0.1271
_diffrn_reflns_av_unetI/netI 0.0913
_diffrn_reflns_Laue_measured_fraction_full 0.999
_diffrn_reflns_Laue_measured_fraction_max 0.999
_diffrn_reflns_limit_h_max 7
_diffrn_reflns_limit_h_min -7
_diffrn_reflns_limit_k_max 32
_diffrn_reflns_limit_k_min -32
_diffrn_reflns_limit_l_max 14
_diffrn_reflns_limit_l_min -14
_diffrn_reflns_number 28141
_diffrn_reflns_point_group_measured_fraction_full 0.999
_diffrn_reflns_point_group_measured_fraction_max 0.999
_diffrn_reflns_theta_full 25.242
_diffrn_reflns_theta_max 25.999
_diffrn_reflns_theta_min 1.939
_diffrn_source 'Enhance (Mo) X-ray Source'
_exptl_absorpt_coefficient_mu 0.090
_exptl_absorpt_correction_T_max 0.996
_exptl_absorpt_correction_T_min 0.988
_exptl_absorpt_correction_type analytical
_exptl_absorpt_process_details
;
CrysAlisPro, Agilent Technologies,
Version 1.171.36.20 (release 27-06-2012 CrysAlis171 .NET)
(compiled Jul 11 2012,15:38:31)
Analytical numeric absorption correction using a multifaceted crystal
            model based on expressions derived by R.C. Clark & J.S. Reid.
(Clark, R. C. & Reid, J. S. (1995). Acta Cryst. A51, 887-897)
;
_exptl_crystal_colour colourless
_exptl_crystal_colour_primary colourless
_exptl_crystal_density_diffrn 1.256
_exptl_crystal_description block
_exptl_crystal_F_000 784
_exptl_crystal_size_max 0.3181
_exptl_crystal_size_mid 0.1605
_exptl_crystal_size_min 0.1042
_refine_diff_density_max 0.203
_refine_diff_density_min -0.223
_refine_diff_density_rms 0.049
_refine_ls_extinction_method none
_refine_ls_goodness_of_fit_ref 0.906
_refine_ls_hydrogen_treatment mixed
_refine_ls_matrix_type full
_refine_ls_number_parameters 255
_refine_ls_number_reflns 3771
_refine_ls_number_restraints 0
_refine_ls_restrained_S_all 0.906
_refine_ls_R_factor_all 0.1064
_refine_ls_R_factor_gt 0.0594
_refine_ls_shift/su_max 0.000
_refine_ls_shift/su_mean 0.000
_refine_ls_structure_factor_coef Fsqd
_refine_ls_weighting_details 'w=1/[\s^2^(Fo^2^)+(0.1000P)^2^] where P=(Fo^2^+2Fc^2^)/3'
_refine_ls_weighting_scheme calc
_refine_ls_wR_factor_gt 0.1473
_refine_ls_wR_factor_ref 0.1791
_reflns_Friedel_coverage 0.000
_reflns_number_gt 2422
_reflns_number_total 3771
_reflns_threshold_expression 'I > 2\s(I)'
_cod_data_source_file c7ce01858d2.cif
_cod_data_source_block 22xC6_ap71_3
_cod_original_cell_volume 1926.22(14)
_cod_database_code 7229589
_shelxl_version_number 2013-4
_chemical_oxdiff_formula C22H33BN2O5
_shelx_space_group_comment
;
The symmetry employed for this shelxl refinement is uniquely defined
by the following loop, which should always be used as a source of
symmetry information in preference to the above space-group names.
They are only intended as comments.
;
_reflns_odcompleteness_completeness 99.97
_reflns_odcompleteness_iscentric 1
_reflns_odcompleteness_theta 30.44
_olex2_refinement_description
;
1. Fixed Uiso
 At 1.2 times of:
  All C(H) groups, All C(H,H) groups
2.a Secondary CH2 refined with riding coordinates:
 C11(H11A,H11B), C9(H9A,H9B), C10(H10A,H10B), C8(H8A,H8B), C12(H12A,H12B),
 C4(H4A,H4B), C3(H3A,H3B), C2(H2A,H2B), C5(H5A,H5B), C6(H6A,H6B)
2.b Aromatic/amide H refined with riding coordinates:
 C17(H17), C18(H18), C15(H15), C14(H14)
;
_olex2_submission_special_instructions 'No special instructions were received'

loop_
_space_group_symop_operation_xyz
'x, y, z'
'-x+1/2, y+1/2, -z+1/2'
'-x, -y, -z'
'x-1/2, -y-1/2, z-1/2'

loop_
_atom_site_label
_atom_site_type_symbol
_atom_site_fract_x
_atom_site_fract_y
_atom_site_fract_z
_atom_site_U_iso_or_equiv
_atom_site_adp_type
_atom_site_occupancy
_atom_site_site_symmetry_order
_atom_site_calc_flag
_atom_site_refinement_flags_posn
O3 O 0.0465(3) 0.08858(8) 0.47945(16) 0.0276(5) Uani 1 1 d .
O5 O 0.3456(3) 0.16060(8) -0.03694(18) 0.0284(5) Uani 1 1 d .
O4 O -0.2590(3) 0.08481(9) 0.35744(17) 0.0331(6) Uani 1 1 d .
C17 C 0.3660(4) 0.13935(10) 0.1628(2) 0.0230(6) Uani 1 1 d .
H17 H 0.5087 0.1492 0.1674 0.028 Uiso 1 1 calc R
C18 C 0.2739(4) 0.12280(10) 0.2621(2) 0.0228(6) Uani 1 1 d .
H18 H 0.3545 0.1220 0.3342 0.027 Uiso 1 1 calc R
C15 C 0.0442(4) 0.12526(10) 0.0495(2) 0.0235(6) Uani 1 1 d .
H15 H -0.0349 0.1256 -0.0231 0.028 Uiso 1 1 calc R
C13 C 0.0644(4) 0.10726(10) 0.2585(2) 0.0230(6) Uani 1 1 d .
C16 C 0.2509(4) 0.14155(10) 0.0563(2) 0.0225(6) Uani 1 1 d .
C14 C -0.0458(4) 0.10856(10) 0.1497(2) 0.0224(6) Uani 1 1 d .
H14 H -0.1872 0.0976 0.1440 0.027 Uiso 1 1 calc R
B1 B -0.0500(5) 0.09228(12) 0.3698(3) 0.0219(7) Uani 1 1 d .
O2 O 0.4765(3) 0.08005(7) 0.53466(15) 0.0247(5) Uani 1 1 d .
N2 N 0.3808(4) 0.06604(10) 0.71653(19) 0.0232(6) Uani 1 1 d .
C11 C 0.5940(4) 0.05133(11) 0.9040(2) 0.0253(7) Uani 1 1 d .
H11A H 0.6282 0.0881 0.8982 0.030 Uiso 1 1 calc R
H11B H 0.5712 0.0438 0.9867 0.030 Uiso 1 1 calc R
C9 C 0.8408(4) 0.03015(11) 0.7434(2) 0.0249(7) Uani 1 1 d .
H9A H 0.9682 0.0102 0.7300 0.030 Uiso 1 1 calc R
H9B H 0.8762 0.0668 0.7363 0.030 Uiso 1 1 calc R
C10 C 0.7787(5) 0.02005(11) 0.8672(2) 0.0276(7) Uani 1 1 d .
H10A H 0.7447 -0.0167 0.8744 0.033 Uiso 1 1 calc R
H10B H 0.9003 0.0273 0.9219 0.033 Uiso 1 1 calc R
C7 C 0.5027(4) 0.05617(10) 0.6298(2) 0.0220(6) Uani 1 1 d .
C8 C 0.6727(4) 0.01666(11) 0.6478(2) 0.0238(6) Uani 1 1 d .
H8A H 0.7404 0.0119 0.5734 0.029 Uiso 1 1 calc R
H8B H 0.6084 -0.0163 0.6677 0.029 Uiso 1 1 calc R
C12 C 0.3925(4) 0.04077(11) 0.8307(2) 0.0246(7) Uani 1 1 d .
H12A H 0.3787 0.0034 0.8188 0.029 Uiso 1 1 calc R
H12B H 0.2731 0.0522 0.8747 0.029 Uiso 1 1 calc R
O1 O 0.1103(3) 0.15193(7) 0.76485(16) 0.0276(5) Uani 1 1 d .
N1 N -0.1189(4) 0.17325(10) 0.6189(2) 0.0303(6) Uani 1 1 d .
C1 C -0.0242(5) 0.18237(11) 0.7227(2) 0.0247(7) Uani 1 1 d .
C4 C -0.4710(5) 0.24377(12) 0.7269(3) 0.0345(8) Uani 1 1 d .
H4A H -0.4402 0.2788 0.7003 0.041 Uiso 1 1 calc R
H4B H -0.6101 0.2445 0.7596 0.041 Uiso 1 1 calc R
C3 C -0.3098(5) 0.22923(13) 0.8235(3) 0.0355(8) Uani 1 1 d .
H3A H -0.3435 0.1947 0.8521 0.043 Uiso 1 1 calc R
H3B H -0.3213 0.2534 0.8892 0.043 Uiso 1 1 calc R
C2 C -0.0833(5) 0.22920(11) 0.7884(3) 0.0312(7) Uani 1 1 d .
H2A H -0.0611 0.2596 0.7394 0.037 Uiso 1 1 calc R
H2B H 0.0106 0.2323 0.8596 0.037 Uiso 1 1 calc R
C5 C -0.4813(5) 0.20830(13) 0.6214(3) 0.0397(8) Uani 1 1 d .
H5A H -0.5941 0.2202 0.5653 0.048 Uiso 1 1 calc R
H5B H -0.5189 0.1736 0.6472 0.048 Uiso 1 1 calc R
C6 C -0.2786(5) 0.20496(13) 0.5584(3) 0.0389(8) Uani 1 1 d .
H6A H -0.3102 0.1908 0.4793 0.047 Uiso 1 1 calc R
H6B H -0.2223 0.2399 0.5494 0.047 Uiso 1 1 calc R
H1 H -0.075(5) 0.1423(14) 0.583(3) 0.051(10) Uiso 1 1 d .
H2 H 0.284(6) 0.0901(14) 0.705(3) 0.047(10) Uiso 1 1 d .
H3 H 0.188(6) 0.0909(15) 0.488(3) 0.070(13) Uiso 1 1 d .
H4 H -0.316(7) 0.0800(16) 0.426(4) 0.082(15) Uiso 1 1 d .
H5 H 0.254(6) 0.1604(15) -0.100(3) 0.062(12) Uiso 1 1 d .

loop_
_atom_site_aniso_label
_atom_site_aniso_U_11
_atom_site_aniso_U_22
_atom_site_aniso_U_33
_atom_site_aniso_U_23
_atom_site_aniso_U_13
_atom_site_aniso_U_12
O3 0.0241(12) 0.0391(12) 0.0195(11) 0.0016(9) -0.0004(9) 0.0043(10)
O5 0.0279(12) 0.0353(12) 0.0220(11) 0.0054(9) 0.0024(9) -0.0028(10)
O4 0.0245(12) 0.0548(15) 0.0200(11) 0.0057(10) 0.0006(9) -0.0019(10)
C17 0.0167(15) 0.0230(15) 0.0291(16) -0.0005(12) 0.0005(12) 0.0013(12)
C18 0.0232(16) 0.0228(15) 0.0220(15) 0.0000(12) -0.0025(12) 0.0058(12)
C15 0.0251(17) 0.0234(15) 0.0214(15) -0.0009(12) -0.0039(12) 0.0002(12)
C13 0.0230(16) 0.0248(15) 0.0211(15) -0.0027(12) 0.0007(12) 0.0055(12)
C16 0.0268(16) 0.0222(15) 0.0188(14) -0.0009(11) 0.0042(12) 0.0041(12)
C14 0.0181(15) 0.0239(15) 0.0246(15) -0.0016(12) -0.0023(12) 0.0020(11)
B1 0.0201(18) 0.0263(17) 0.0189(17) -0.0012(13) -0.0024(13) 0.0030(14)
O2 0.0240(11) 0.0319(11) 0.0180(10) 0.0036(8) -0.0011(8) 0.0014(9)
N2 0.0214(14) 0.0280(14) 0.0201(13) 0.0032(10) 0.0004(10) 0.0034(11)
C11 0.0273(17) 0.0287(16) 0.0194(15) 0.0013(12) -0.0031(12) 0.0018(13)
C9 0.0217(16) 0.0246(15) 0.0278(16) 0.0004(12) -0.0021(12) 0.0014(12)
C10 0.0267(17) 0.0276(16) 0.0273(16) 0.0030(12) -0.0080(13) 0.0015(13)
C7 0.0200(15) 0.0244(15) 0.0209(15) -0.0014(12) -0.0042(11) -0.0057(12)
C8 0.0234(16) 0.0278(16) 0.0201(15) -0.0023(12) 0.0008(12) 0.0024(12)
C12 0.0263(17) 0.0304(16) 0.0170(14) 0.0043(12) 0.0006(11) -0.0006(13)
O1 0.0302(12) 0.0302(12) 0.0221(11) 0.0021(8) -0.0002(9) 0.0031(9)
N1 0.0377(16) 0.0286(14) 0.0242(14) 0.0005(11) -0.0024(11) 0.0056(12)
C1 0.0253(17) 0.0248(15) 0.0241(16) 0.0046(12) 0.0017(12) -0.0037(13)
C4 0.0276(18) 0.0297(17) 0.047(2) 0.0018(15) 0.0066(14) 0.0000(14)
C3 0.0331(19) 0.0405(19) 0.0333(18) -0.0063(15) 0.0050(14) 0.0034(14)
C2 0.0324(18) 0.0269(17) 0.0341(17) -0.0033(13) -0.0005(13) -0.0021(13)
C5 0.034(2) 0.0355(19) 0.048(2) 0.0019(16) -0.0092(16) -0.0009(15)
C6 0.048(2) 0.0384(19) 0.0293(18) 0.0028(14) -0.0089(15) 0.0074(16)

loop_
_atom_type_symbol
_atom_type_description
_atom_type_scat_dispersion_real
_atom_type_scat_dispersion_imag
_atom_type_scat_source
C C 0.0033 0.0016 'International Tables Vol C Tables 4.2.6.8 and 6.1.1.4'
H H 0.0000 0.0000 'International Tables Vol C Tables 4.2.6.8 and 6.1.1.4'
B B 0.0013 0.0007 'International Tables Vol C Tables 4.2.6.8 and 6.1.1.4'
N N 0.0061 0.0033 'International Tables Vol C Tables 4.2.6.8 and 6.1.1.4'
O O 0.0106 0.0060 'International Tables Vol C Tables 4.2.6.8 and 6.1.1.4'

loop_
_exptl_crystal_face_index_h
_exptl_crystal_face_index_k
_exptl_crystal_face_index_l
_exptl_crystal_face_perp_dist
_exptl_oxdiff_crystal_face_indexfrac_h
_exptl_oxdiff_crystal_face_indexfrac_k
_exptl_oxdiff_crystal_face_indexfrac_l
_exptl_oxdiff_crystal_face_x
_exptl_oxdiff_crystal_face_y
_exptl_oxdiff_crystal_face_z
-1 36 3 0.0396 -1.0082 36.0108 2.9940 -0.9572 0.2641 0.1048
6 24 -6 0.0774 5.9883 24.0103 -6.0095 -0.5814 0.1092 -0.7882
0 -37 -2 0.0557 0.0093 -37.0117 -1.9930 0.9740 -0.2693 0.0202
-6 -3 12 0.0648 -5.9909 -2.9997 12.0065 0.0608 0.3087 0.9157
2 4 -16 0.0742 1.9896 3.9908 -16.0050 -0.1799 -0.7436 -0.6543
8 2 -7 0.0938 7.9933 2.0064 -7.0065 0.0320 0.0700 -0.9596
5 -6 12 0.1157 5.0068 -5.9845 12.0004 0.3220 0.9043 -0.1168
-7 5 -8 0.1854 -7.0038 4.9846 -7.9983 -0.3018 -0.8014 0.4220

loop_
_geom_angle_atom_site_label_1
_geom_angle_atom_site_label_2
_geom_angle_atom_site_label_3
_geom_angle
B1 O3 H3 119(2)
C16 O5 H5 109(2)
B1 O4 H4 113(3)
C18 C17 H17 119.8
C18 C17 C16 120.4(3)
C16 C17 H17 119.8
C17 C18 H18 119.2
C17 C18 C13 121.6(3)
C13 C18 H18 119.2
C16 C15 H15 120.2
C14 C15 H15 120.2
C14 C15 C16 119.6(3)
C18 C13 B1 123.2(2)
C14 C13 C18 116.7(2)
C14 C13 B1 120.0(3)
O5 C16 C17 118.0(3)
O5 C16 C15 122.6(3)
C17 C16 C15 119.3(2)
C15 C14 C13 122.3(3)
C15 C14 H14 118.8
C13 C14 H14 118.8
O3 B1 C13 124.1(3)
O4 B1 O3 118.3(3)
O4 B1 C13 117.6(3)
C7 N2 C12 125.6(3)
C7 N2 H2 117(2)
C12 N2 H2 117(2)
H11A C11 H11B 107.7
C10 C11 H11A 108.9
C10 C11 H11B 108.9
C10 C11 C12 113.5(2)
C12 C11 H11A 108.9
C12 C11 H11B 108.9
H9A C9 H9B 107.6
C10 C9 H9A 108.6
C10 C9 H9B 108.6
C10 C9 C8 114.6(2)
C8 C9 H9A 108.6
C8 C9 H9B 108.6
C11 C10 C9 114.8(2)
C11 C10 H10A 108.6
C11 C10 H10B 108.6
C9 C10 H10A 108.6
C9 C10 H10B 108.6
H10A C10 H10B 107.5
O2 C7 N2 120.0(3)
O2 C7 C8 121.0(2)
N2 C7 C8 119.0(2)
C9 C8 H8A 108.7
C9 C8 H8B 108.7
C7 C8 C9 114.3(2)
C7 C8 H8A 108.7
C7 C8 H8B 108.7
H8A C8 H8B 107.6
N2 C12 C11 114.0(2)
N2 C12 H12A 108.7
N2 C12 H12B 108.7
C11 C12 H12A 108.7
C11 C12 H12B 108.7
H12A C12 H12B 107.6
C1 N1 C6 126.6(3)
C1 N1 H1 114(2)
C6 N1 H1 119(2)
O1 C1 N1 120.1(3)
O1 C1 C2 121.1(3)
N1 C1 C2 118.9(3)
H4A C4 H4B 107.5
C3 C4 H4A 108.5
C3 C4 H4B 108.5
C3 C4 C5 115.0(3)
C5 C4 H4A 108.5
C5 C4 H4B 108.5
C4 C3 H3A 108.5
C4 C3 H3B 108.5
C4 C3 C2 115.0(3)
H3A C3 H3B 107.5
C2 C3 H3A 108.5
C2 C3 H3B 108.5
C1 C2 C3 114.0(2)
C1 C2 H2A 108.8
C1 C2 H2B 108.8
C3 C2 H2A 108.8
C3 C2 H2B 108.8
H2A C2 H2B 107.6
C4 C5 H5A 108.6
C4 C5 H5B 108.6
C4 C5 C6 114.5(3)
H5A C5 H5B 107.6
C6 C5 H5A 108.6
C6 C5 H5B 108.6
N1 C6 C5 113.5(3)
N1 C6 H6A 108.9
N1 C6 H6B 108.9
C5 C6 H6A 108.9
C5 C6 H6B 108.9
H6A C6 H6B 107.7

loop_
_geom_bond_atom_site_label_1
_geom_bond_atom_site_label_2
_geom_bond_distance
O3 B1 1.373(4)
O3 H3 0.91(4)
O5 C16 1.359(3)
O5 H5 0.91(4)
O4 B1 1.355(4)
O4 H4 0.90(4)
C17 H17 0.9500
C17 C18 1.386(4)
C17 C16 1.391(4)
C18 H18 0.9500
C18 C13 1.404(4)
C15 H15 0.9500
C15 C16 1.392(4)
C15 C14 1.389(4)
C13 C14 1.399(4)
C13 B1 1.563(4)
C14 H14 0.9500
O2 C7 1.261(3)
N2 C7 1.330(3)
N2 C12 1.467(3)
N2 H2 0.89(4)
C11 H11A 0.9900
C11 H11B 0.9900
C11 C10 1.522(4)
C11 C12 1.524(4)
C9 H9A 0.9900
C9 H9B 0.9900
C9 C10 1.523(4)
C9 C8 1.533(4)
C10 H10A 0.9900
C10 H10B 0.9900
C7 C8 1.508(4)
C8 H8A 0.9900
C8 H8B 0.9900
C12 H12A 0.9900
C12 H12B 0.9900
O1 C1 1.250(3)
N1 C1 1.327(4)
N1 C6 1.461(4)
N1 H1 0.96(4)
C1 C2 1.500(4)
C4 H4A 0.9900
C4 H4B 0.9900
C4 C3 1.519(4)
C4 C5 1.525(4)
C3 H3A 0.9900
C3 H3B 0.9900
C3 C2 1.533(4)
C2 H2A 0.9900
C2 H2B 0.9900
C5 H5A 0.9900
C5 H5B 0.9900
C5 C6 1.530(5)
C6 H6A 0.9900
C6 H6B 0.9900

loop_
_geom_torsion_atom_site_label_1
_geom_torsion_atom_site_label_2
_geom_torsion_atom_site_label_3
_geom_torsion_atom_site_label_4
_geom_torsion
C18 C13 B1 O3 -5.8(4)
C18 C13 B1 O4 171.0(3)
C14 C13 B1 O3 178.1(3)
C14 C13 B1 O4 -5.0(4)
C11 C10 C9 C8 -62.8(3)
C11 C12 N2 C7 65.6(4)
C9 C10 C11 C12 62.1(3)
C9 C8 C7 O2 116.2(3)
C9 C8 C7 N2 -63.1(3)
C10 C11 C12 N2 -78.3(3)
C10 C9 C8 C7 79.3(3)
C8 C7 N2 C12 -1.5(4)
C12 N2 C7 O2 179.2(2)
C1 C2 C3 C4 -79.4(3)
C4 C5 C6 N1 76.6(4)
C3 C4 C5 C6 -60.6(4)
C3 C2 C1 O1 -115.1(3)
C3 C2 C1 N1 64.1(4)
C2 C1 N1 C6 0.7(4)
C2 C3 C4 C5 61.4(4)
C5 C6 N1 C1 -64.5(4)
C6 N1 C1 O1 179.9(3)
